data_4128358
loop_
_publ_author_name
'Lu, Jing'
'Lian, Yu-Kun'
'Xiong, Lin'
'Wu, Qian-Ru'
'Zhao, Min'
'Shi, Ke-Xin'
'Chen, Ling'
'Wu, Li-Ming'

_publ_section_title
;
 How To Maximize Birefringence and Nonlinearity of \p-Conjugated
 Cyanurates.
;
_journal_issue 40
_journal_name_full 'Journal of the American Chemical Society'
_journal_page_first 16151
_journal_page_last 16159
_journal_paper_doi 10.1021/jacs.9b08851
_journal_volume 141
_journal_year 2019
_chemical_formula_sum 'C3 H N3 O3 Rb2'
_chemical_formula_weight 298.01
_space_group_crystal_system orthorhombic
_space_group_IT_number 63
_space_group_name_Hall '-C 2c 2'
_space_group_name_H-M_alt 'C m c m'
_symmetry_space_group_name_Hall '-C 2c 2'
_symmetry_space_group_name_H-M 'C m c m'
_atom_sites_solution_hydrogens difmap
_audit_creation_method SHELXL-2014/7
_cell_angle_alpha 90.00(3)
_cell_angle_beta 90.00(3)
_cell_angle_gamma 90.00(3)
_cell_formula_units_Z 4
_cell_length_a 13.429(3)
_cell_length_b 6.695(2)
_cell_length_c 7.259(2)
_cell_measurement_reflns_used 2006
_cell_measurement_temperature 88(2)
_cell_measurement_theta_max 27.52
_cell_measurement_theta_min 3.03
_cell_volume 652.6(3)
_computing_cell_refinement 'Bruker SAINT'
_computing_data_collection 'Bruker APEX2'
_computing_data_reduction 'Bruker SAINT'
_computing_molecular_graphics 'Bruker SHELXTL'
_computing_publication_material 'Bruker SHELXTL'
_computing_structure_refinement 'SHELXL-2014/7 (Sheldrick, 2014)'
_computing_structure_solution 'SHELXS-97 (Sheldrick 2008)'
_diffrn_ambient_temperature 88(2)
_diffrn_measured_fraction_theta_full 0.988
_diffrn_measured_fraction_theta_max 0.991
_diffrn_measurement_device_type 'Bruker APEX-II CCD'
_diffrn_measurement_method '\f and \w scans'
_diffrn_radiation_type MoK\a
_diffrn_radiation_wavelength 0.71073
_diffrn_reflns_av_R_equivalents 0.0699
_diffrn_reflns_av_unetI/netI 0.0396
_diffrn_reflns_Laue_measured_fraction_full 0.988
_diffrn_reflns_Laue_measured_fraction_max 0.991
_diffrn_reflns_limit_h_max 17
_diffrn_reflns_limit_h_min -17
_diffrn_reflns_limit_k_max 8
_diffrn_reflns_limit_k_min -7
_diffrn_reflns_limit_l_max 9
_diffrn_reflns_limit_l_min -9
_diffrn_reflns_number 4573
_diffrn_reflns_point_group_measured_fraction_full 0.988
_diffrn_reflns_point_group_measured_fraction_max 0.991
_diffrn_reflns_theta_full 25.242
_diffrn_reflns_theta_max 27.516
_diffrn_reflns_theta_min 3.034
_exptl_absorpt_coefficient_mu 14.950
_exptl_absorpt_correction_type multi-scan
_exptl_crystal_colour colorless
_exptl_crystal_density_diffrn 3.033
_exptl_crystal_description block
_exptl_crystal_F_000 552
_exptl_transmission_factor_max 0.7456
_exptl_transmission_factor_min 0.3060
_refine_diff_density_max 2.030
_refine_diff_density_min -1.918
_refine_diff_density_rms 0.431
_refine_ls_extinction_method none
_refine_ls_goodness_of_fit_ref 1.210
_refine_ls_hydrogen_treatment refall
_refine_ls_matrix_type full
_refine_ls_number_parameters 40
_refine_ls_number_reflns 423
_refine_ls_number_restraints 0
_refine_ls_restrained_S_all 1.210
_refine_ls_R_factor_all 0.0683
_refine_ls_R_factor_gt 0.0620
_refine_ls_shift/su_max 0.000
_refine_ls_shift/su_mean 0.000
_refine_ls_structure_factor_coef Fsqd
_refine_ls_weighting_details 'w=1/[\s^2^(Fo^2^)+(0.1083P)^2^+5.2106P] where P=(Fo^2^+2Fc^2^)/3'
_refine_ls_weighting_scheme calc
_refine_ls_wR_factor_gt 0.1721
_refine_ls_wR_factor_ref 0.1781
_reflns_Friedel_coverage 0.000
_reflns_number_gt 354
_reflns_number_total 423
_reflns_threshold_expression 'I > 2\s(I)'
_cod_data_source_file Rb2HC3N3O3.cif
_cod_data_source_block Rb2HC3N3O3
_cod_depositor_comments
;

2021-12-16
Z value and formula fixed to values more according to usual
chemical conventions.                 miguel
;
_cod_original_formula_sum 'C12 H4 N12 O12 Rb8'
_cod_original_formula_weight 1192.03
_cod_original_formula_units_Z 1
_cod_database_code 4128358
_shelx_shelxl_version_number 2014/7
_shelx_space_group_comment
;
The symmetry employed for this shelxl refinement is uniquely defined
by the following loop, which should always be used as a source of
symmetry information in preference to the above space-group names.
They are only intended as comments.
;

loop_
_space_group_symop_operation_xyz
'x, y, z'
'-x, -y, z+1/2'
'-x, y, -z+1/2'
'x, -y, -z'
'x+1/2, y+1/2, z'
'-x+1/2, -y+1/2, z+1/2'
'-x+1/2, y+1/2, -z+1/2'
'x+1/2, -y+1/2, -z'
'-x, -y, -z'
'x, y, -z-1/2'
'x, -y, z-1/2'
'-x, y, z'
'-x+1/2, -y+1/2, -z'
'x+1/2, y+1/2, -z-1/2'
'x+1/2, -y+1/2, z-1/2'
'-x+1/2, y+1/2, z'

loop_
_atom_site_label
_atom_site_type_symbol
_atom_site_fract_x
_atom_site_fract_y
_atom_site_fract_z
_atom_site_U_iso_or_equiv
_atom_site_adp_type
_atom_site_occupancy
_atom_site_site_symmetry_order
_atom_site_calc_flag
_atom_site_refinement_flags_posn
_atom_site_refinement_flags_adp
_atom_site_refinement_flags_occupancy
Rb01 Rb 0.82220(5) 0.5000 0.5000 0.0190(5) Uani 1 2 d S T P
O002 O 0.5000 0.9415(14) 0.2500 0.020(2) Uani 1 4 d S T P
H2 H 0.5000 0.24(2) 0.2500 0.00(3) Uiso 1 4 d S . P
O003 O 0.6684(5) 0.3536(10) 0.2500 0.0175(14) Uani 1 2 d S T P
N004 N 0.5909(5) 0.6573(11) 0.2500 0.0159(15) Uani 1 2 d S T P
N005 N 0.5000 0.3602(16) 0.2500 0.014(2) Uani 1 4 d S T P
C006 C 0.5894(6) 0.4588(12) 0.2500 0.0088(15) Uani 1 2 d S T P
C007 C 0.5000 0.751(2) 0.2500 0.017(2) Uani 1 4 d S T P

loop_
_atom_site_aniso_label
_atom_site_aniso_U_11
_atom_site_aniso_U_22
_atom_site_aniso_U_33
_atom_site_aniso_U_23
_atom_site_aniso_U_13
_atom_site_aniso_U_12
Rb01 0.0165(7) 0.0222(8) 0.0184(7) -0.0004(3) 0.000 0.000
O002 0.014(4) 0.008(4) 0.039(6) 0.000 0.000 0.000
O003 0.007(3) 0.024(3) 0.022(3) 0.000 0.000 0.005(2)
N004 0.007(3) 0.021(4) 0.019(3) 0.000 0.000 -0.003(3)
N005 0.006(4) 0.006(5) 0.030(6) 0.000 0.000 0.000
C006 0.007(3) 0.010(3) 0.009(4) 0.000 0.000 -0.003(3)
C007 0.011(6) 0.024(6) 0.015(6) 0.000 0.000 0.000

loop_
_atom_type_symbol
_atom_type_description
_atom_type_scat_dispersion_real
_atom_type_scat_dispersion_imag
_atom_type_scat_source
C C 0.0033 0.0016 'International Tables Vol C Tables 4.2.6.8 and 6.1.1.4'
H H 0.0000 0.0000 'International Tables Vol C Tables 4.2.6.8 and 6.1.1.4'
N N 0.0061 0.0033 'International Tables Vol C Tables 4.2.6.8 and 6.1.1.4'
O O 0.0106 0.0060 'International Tables Vol C Tables 4.2.6.8 and 6.1.1.4'
Rb Rb -0.9393 2.9676 'International Tables Vol C Tables 4.2.6.8 and 6.1.1.4'

loop_
_geom_angle_atom_site_label_1
_geom_angle_atom_site_label_2
_geom_angle_atom_site_label_3
_geom_angle
_geom_angle_site_symmetry_1
_geom_angle_site_symmetry_3
O003 Rb01 O003 89.93(19) . 11_566
O003 Rb01 O003 85.31(12) . 7_655
O003 Rb01 O003 98.13(9) 11_566 7_655
O003 Rb01 O003 98.13(9) . 13_656
O003 Rb01 O003 85.31(12) 11_566 13_656
O003 Rb01 O003 175.2(2) 7_655 13_656
O003 Rb01 O002 167.2(2) . 13_666
O003 Rb01 O002 98.17(10) 11_566 13_666
O003 Rb01 O002 103.22(19) 7_655 13_666
O003 Rb01 O002 72.82(18) 13_656 13_666
O003 Rb01 O002 98.17(10) . 5_545
O003 Rb01 O002 167.2(2) 11_566 5_545
O003 Rb01 O002 72.82(18) 7_655 5_545
O003 Rb01 O002 103.22(19) 13_656 5_545
O002 Rb01 O002 75.73(6) 13_666 5_545
O003 Rb01 N004 149.89(19) . 13_666
O003 Rb01 N004 70.08(15) 11_566 13_666
O003 Rb01 N004 75.93(12) 7_655 13_666
O003 Rb01 N004 102.23(13) 13_656 13_666
O002 Rb01 N004 42.9(2) 13_666 13_666
O002 Rb01 N004 98.48(17) 5_545 13_666
O003 Rb01 N004 70.08(15) . 7_645
O003 Rb01 N004 149.89(19) 11_566 7_645
O003 Rb01 N004 102.23(13) 7_655 7_645
O003 Rb01 N004 75.93(12) 13_656 7_645
O002 Rb01 N004 98.48(17) 13_666 7_645
O002 Rb01 N004 42.9(2) 5_545 7_645
N004 Rb01 N004 136.5(3) 13_666 7_645
O003 Rb01 C007 169.8(2) . 13_666
O003 Rb01 C007 90.01(14) 11_566 13_666
O003 Rb01 C007 84.63(19) 7_655 13_666
O003 Rb01 C007 92.0(2) 13_656 13_666
O002 Rb01 C007 21.7(3) 13_666 13_666
O002 Rb01 C007 80.27(11) 5_545 13_666
N004 Rb01 C007 23.6(2) 13_666 13_666
N004 Rb01 C007 113.64(18) 7_645 13_666
O003 Rb01 C007 90.01(14) . 5_545
O003 Rb01 C007 169.8(2) 11_566 5_545
O003 Rb01 C007 92.0(2) 7_655 5_545
O003 Rb01 C007 84.63(19) 13_656 5_545
O002 Rb01 C007 80.27(11) 13_666 5_545
O002 Rb01 C007 21.7(3) 5_545 5_545
N004 Rb01 C007 113.64(18) 13_666 5_545
N004 Rb01 C007 23.6(2) 7_645 5_545
C007 Rb01 C007 91.8(2) 13_666 5_545
O003 Rb01 C006 18.75(15) . .
O003 Rb01 C006 74.13(12) 11_566 .
O003 Rb01 C006 78.03(15) 7_655 .
O003 Rb01 C006 106.28(16) 13_656 .
O002 Rb01 C006 172.30(11) 13_666 .
O002 Rb01 C006 111.75(7) 5_545 .
N004 Rb01 C006 131.56(17) 13_666 .
N004 Rb01 C006 88.61(15) 7_645 .
C007 Rb01 C006 154.4(2) 13_666 .
C007 Rb01 C006 107.35(11) 5_545 .
O003 Rb01 C006 74.13(12) . 11_566
O003 Rb01 C006 18.75(15) 11_566 11_566
O003 Rb01 C006 106.28(16) 7_655 11_566
O003 Rb01 C006 78.03(15) 13_656 11_566
O002 Rb01 C006 111.75(7) 13_666 11_566
O002 Rb01 C006 172.30(11) 5_545 11_566
N004 Rb01 C006 88.61(15) 13_666 11_566
N004 Rb01 C006 131.56(17) 7_645 11_566
C007 Rb01 C006 107.35(11) 13_666 11_566
C007 Rb01 C006 154.4(2) 5_545 11_566
C006 Rb01 C006 60.84(13) . 11_566
C007 O002 Rb01 97.44(18) . 13_666
C007 O002 Rb01 97.44(18) . 14_456
Rb01 O002 Rb01 165.1(3) 13_666 14_456
C007 O002 Rb01 97.44(18) . 6_664
Rb01 O002 Rb01 73.74(4) 13_666 6_664
Rb01 O002 Rb01 104.27(6) 14_456 6_664
C007 O002 Rb01 97.44(18) . 5_455
Rb01 O002 Rb01 104.27(6) 13_666 5_455
Rb01 O002 Rb01 73.74(4) 14_456 5_455
Rb01 O002 Rb01 165.1(3) 6_664 5_455
C006 O003 Rb01 113.8(4) . .
C006 O003 Rb01 113.8(4) . 10_556
Rb01 O003 Rb01 76.88(16) . 10_556
C006 O003 Rb01 118.3(4) . 6_654
Rb01 O003 Rb01 127.9(2) . 6_654
Rb01 O003 Rb01 81.87(9) 10_556 6_654
C006 O003 Rb01 118.3(4) . 13_656
Rb01 O003 Rb01 81.87(9) . 13_656
Rb01 O003 Rb01 127.9(2) 10_556 13_656
Rb01 O003 Rb01 74.87(15) 6_654 13_656
C006 N004 C007 116.3(8) . .
C006 N004 Rb01 137.2(3) . 13_666
C007 N004 Rb01 89.8(5) . 13_666
C006 N004 Rb01 137.2(3) . 6_664
C007 N004 Rb01 89.8(5) . 6_664
Rb01 N004 Rb01 70.36(15) 13_666 6_664
C006 N005 C006 122.4(10) 3_655 .
C006 N005 H2 118.8(5) 3_655 .
C006 N005 H2 118.8(5) . .
O003 C006 N004 122.7(7) . .
O003 C006 N005 117.6(7) . .
N004 C006 N005 119.7(8) . .
O003 C006 Rb01 47.4(3) . .
N004 C006 Rb01 84.9(4) . .
N005 C006 Rb01 142.4(3) . .
O003 C006 Rb01 47.4(3) . 10_556
N004 C006 Rb01 84.9(4) . 10_556
N005 C006 Rb01 142.4(3) . 10_556
Rb01 C006 Rb01 60.07(12) . 10_556
O002 C007 N004 117.1(6) . .
O002 C007 N004 117.1(6) . 3_655
N004 C007 N004 125.7(12) . 3_655
O002 C007 Rb01 60.9(2) . 13_666
N004 C007 Rb01 66.6(3) . 13_666
N004 C007 Rb01 147.24(11) 3_655 13_666
O002 C007 Rb01 60.9(2) . 14_456
N004 C007 Rb01 147.24(11) . 14_456
N004 C007 Rb01 66.6(3) 3_655 14_456
Rb01 C007 Rb01 121.8(4) 13_666 14_456
O002 C007 Rb01 60.9(2) . 6_664
N004 C007 Rb01 66.6(3) . 6_664
N004 C007 Rb01 147.24(11) 3_655 6_664
Rb01 C007 Rb01 63.84(14) 13_666 6_664
Rb01 C007 Rb01 88.2(2) 14_456 6_664
O002 C007 Rb01 60.9(2) . 5_455
N004 C007 Rb01 147.24(11) . 5_455
N004 C007 Rb01 66.6(3) 3_655 5_455
Rb01 C007 Rb01 88.2(2) 13_666 5_455
Rb01 C007 Rb01 63.84(14) 14_456 5_455
Rb01 C007 Rb01 121.8(4) 6_664 5_455

loop_
_geom_bond_atom_site_label_1
_geom_bond_atom_site_label_2
_geom_bond_distance
_geom_bond_site_symmetry_2
Rb01 O003 2.919(5) .
Rb01 O003 2.919(5) 11_566
Rb01 O003 2.985(5) 7_655
Rb01 O003 2.985(5) 13_656
Rb01 O002 3.0244(16) 13_666
Rb01 O002 3.0244(16) 5_545
Rb01 N004 3.150(6) 13_666
Rb01 N004 3.150(6) 7_645
Rb01 C007 3.432(7) 13_666
Rb01 C007 3.432(7) 5_545
Rb01 C006 3.625(7) .
Rb01 C006 3.625(7) 11_566
O002 C007 1.277(17) .
O002 Rb01 3.0244(16) 13_666
O002 Rb01 3.0244(16) 14_456
O002 Rb01 3.0244(16) 6_664
O002 Rb01 3.0244(16) 5_455
O003 C006 1.274(9) .
O003 Rb01 2.919(5) 10_556
O003 Rb01 2.985(5) 6_654
O003 Rb01 2.985(5) 13_656
N004 C006 1.329(10) .
N004 C007 1.372(10) .
N004 Rb01 3.150(6) 13_666
N004 Rb01 3.150(6) 6_664
N005 C006 1.370(9) 3_655
N005 C006 1.370(9) .
N005 H2 0.78(15) .
C006 Rb01 3.625(7) 10_556
C007 N004 1.372(10) 3_655
C007 Rb01 3.432(7) 13_666
C007 Rb01 3.432(7) 14_456
C007 Rb01 3.432(7) 6_664
C007 Rb01 3.432(7) 5_455
